data_1533066
loop_
_publ_author_name
'Ronnebro, E.'
'Kyoi, D.'
'Blomqvist, H.'
'Sakai, T.'
'Noreus, D.'

_publ_section_title
;
 Structural characterization of Mg3 Cr H6 - a new high-pressure phase
 synthesized in a multi-anvil cell at 8 GPa
;
_journal_name_full 'Journal of Alloys Compd.'
_journal_page_first 279
_journal_page_last 282
_journal_volume 368
_journal_year 2004
_chemical_formula_sum 'Cr H6 Mg3'
_chemical_name_systematic 'Mg3 Cr H6'
_space_group_IT_number 62
_symmetry_space_group_name_Hall '-P 2c 2n'
_symmetry_space_group_name_H-M 'P n a m'
_cell_angle_alpha 90
_cell_angle_beta 90
_cell_angle_gamma 90
_cell_formula_units_Z 4
_cell_length_a 9.635
_cell_length_b 8.615
_cell_length_c 4.804
_cell_volume 398.759
_citation_journal_id_ASTM JALCEU
_cod_data_source_file Ronnebro_JALCEU_2004_1436.cif
_cod_data_source_block H6Cr1Mg3
_cod_original_cell_volume 398.7585
_cod_original_sg_symbol_Hall '-P 2ac 2n (-x,z,y)'
_cod_original_formula_sum 'H6 Cr1 Mg3'
_cod_database_code 1533066

loop_
_symmetry_equiv_pos_as_xyz
x,y,z
-x+1/2,y+1/2,-z
x+1/2,-y+1/2,-z+1/2
-x,-y,z+1/2
-x,-y,-z
x-1/2,-y-1/2,z
-x-1/2,y-1/2,z-1/2
x,y,-z-1/2

loop_
_atom_site_label
_atom_site_type_symbol
_atom_site_fract_x
_atom_site_fract_y
_atom_site_fract_z
_atom_site_occupancy
_atom_site_U_iso_or_equiv
Cr1 Cr 0.3291 0.652 0.75 1 0.0
Mg1 Mg 0.294 0.822 0.25 1 0.0
Mg3 Mg 0.033 0.613 0.75 1 0.0
Mg2 Mg 0.392 0.506 0.25 1 0.0
